data_2103674
loop_
_publ_author_name
'W\'ojcik, Gra\.zyna'
'Holband, Jolanta'

_publ_section_title
;
 Variable-temperature crystal structure studies of
 <i>m</i>-nitroaniline
;
_journal_issue 3
_journal_name_full 'Acta Crystallographica Section B'
_journal_page_first 346
_journal_page_last 352
_journal_paper_doi 10.1107/S010876810100489X
_journal_volume 57
_journal_year 2001
_chemical_formula_moiety 'C6 H6 N2 O2'
_chemical_formula_sum 'C6 H6 N2 O2'
_chemical_formula_weight 138.13
_chemical_name_common meta-nitroaniline
_chemical_name_systematic 3-nitro-phenylamine
_space_group_IT_number 29
_symmetry_cell_setting orthorhombic
_symmetry_space_group_name_Hall 'P 2c -2ac'
_symmetry_space_group_name_H-M 'P c a 21'
_audit_creation_method SHELXL-97
_cell_angle_alpha 90.00
_cell_angle_beta 90.00
_cell_angle_gamma 90.00
_cell_formula_units_Z 4
_cell_length_a 18.873(2)
_cell_length_b 6.5212(9)
_cell_length_c 4.9980(7)
_cell_measurement_reflns_used 1415
_cell_measurement_temperature 110(2)
_cell_measurement_theta_max 28.16
_cell_measurement_theta_min 3.38
_cell_volume 615.13(14)
_computing_cell_refinement 'Kuma KM4CCD Software'
_computing_data_collection 'Kuma KM4CCD Software'
_computing_data_reduction 'Kuma KM4CCD Software'
_computing_molecular_graphics ORTEP-3
_computing_publication_material SHELXL-97
_computing_structure_refinement 'SHELXL-97 (Sheldrick, 1997)'
_computing_structure_solution 'SHELXS-97 (Sheldrick, 1990)'
_diffrn_ambient_temperature 110(2)
_diffrn_measured_fraction_theta_full .996
_diffrn_measured_fraction_theta_max .996
_diffrn_measurement_device_type 'Kuma Diffraction KM4CCD diffractometer'
_diffrn_measurement_method '\w scans'
_diffrn_radiation_monochromator graphite
_diffrn_radiation_source 'fine-focus sealed tube'
_diffrn_radiation_type MoK\a
_diffrn_radiation_wavelength .71073
_diffrn_reflns_av_R_equivalents .0253
_diffrn_reflns_av_sigmaI/netI .0152
_diffrn_reflns_limit_h_max 25
_diffrn_reflns_limit_h_min -26
_diffrn_reflns_limit_k_max 8
_diffrn_reflns_limit_k_min -9
_diffrn_reflns_limit_l_max 5
_diffrn_reflns_limit_l_min -6
_diffrn_reflns_number 4413
_diffrn_reflns_theta_full 29.57
_diffrn_reflns_theta_max 29.57
_diffrn_reflns_theta_min 3.12
_diffrn_standards_decay_% 0
_diffrn_standards_interval_count 0
_diffrn_standards_number 0
_exptl_absorpt_coefficient_mu .115
_exptl_absorpt_correction_type none
_exptl_crystal_colour Yellow
_exptl_crystal_density_diffrn 1.492
_exptl_crystal_density_method 'not measured'
_exptl_crystal_description Plate
_exptl_crystal_F_000 288
_exptl_crystal_size_max 1.02
_exptl_crystal_size_mid .67
_exptl_crystal_size_min .18
_refine_diff_density_max .272
_refine_diff_density_min -.288
_refine_ls_abs_structure_details 'Flack H D (1983), Acta Cryst. A39, 876-881'
_refine_ls_abs_structure_Flack -.5(15)
_refine_ls_extinction_coef .29(2)
_refine_ls_extinction_method SHELXL
_refine_ls_goodness_of_fit_ref 1.101
_refine_ls_hydrogen_treatment fixed
_refine_ls_matrix_type full
_refine_ls_number_parameters 92
_refine_ls_number_reflns 1357
_refine_ls_number_restraints 1
_refine_ls_restrained_S_all 1.101
_refine_ls_R_factor_all .0413
_refine_ls_R_factor_gt .0397
_refine_ls_shift/su_max .001
_refine_ls_shift/su_mean .000
_refine_ls_structure_factor_coef Fsqd
_refine_ls_weighting_details 'w=1/[\s^2^(Fo^2^)+(0.0638P)^2^+0.1839P] where P=(Fo^2^+2Fc^2^)/3'
_refine_ls_weighting_scheme calc
_refine_ls_wR_factor_ref .1080
_reflns_number_gt 1305
_reflns_number_total 1357
_reflns_threshold_expression >2sigma(I)
_cod_data_source_file ns0004.cif
_cod_data_source_block 110K
_cod_depositor_comments
;
The following automatic conversions were performed:
'_symmetry_cell_setting' value 'Orthorhombic' changed to 'orthorhombic'
according to '/home/saulius/struct/CIF-dictionaries/cif_core.dic'
dictionary named 'cif_core.dic' version 2.4.1 from 2010-06-29.

Automatic conversion script
Id: cif_fix_enum 1527 2010-12-29 10:47:43Z saulius 

The following automatic conversions were performed:

'_symmetry_cell_setting' value 'Orthorhombic' changed to
'orthorhombic' according to
/home/saulius/struct/CIF-dictionaries/cif_core.dic dictionary named
'cif_core.dic' version 2.4.1 from 2010-06-29.

Automatic conversion script
Id: cif_fix_values 1715 2011-07-08 13:25:40Z adriana 
;
_cod_original_sg_symbol_H-M Pca2(1)
_cod_database_code 2103674

loop_
_symmetry_equiv_pos_as_xyz
'x, y, z'
'-x, -y, z+1/2'
'x+1/2, -y, z'
'-x+1/2, y, z+1/2'

loop_
_atom_site_label
_atom_site_fract_x
_atom_site_fract_y
_atom_site_fract_z
_atom_site_U_iso_or_equiv
_atom_site_adp_type
_atom_site_calc_flag
_atom_site_refinement_flags
_atom_site_occupancy
_atom_site_type_symbol
N1 .14178(7) .57722(19) .2389(3) .0204(3) Uani d . 1 N
O1 .10120(7) .43100(18) .2081(3) .0320(3) Uani d . 1 O
C1 .12426(8) .7287(2) .4454(3) .0177(3) Uani d . 1 C
O2 .19549(6) .60121(19) .1048(3) .0298(3) Uani d . 1 O
N2 .19586(7) 1.21243(19) .7026(3) .0219(3) Uani d . 1 N
H2A .2344 1.2261 .6052 .026 Uiso calc R 1 H
H2B .1854 1.3049 .8246 .026 Uiso calc R 1 H
C2 .16823(8) .8982(2) .4699(3) .0180(3) Uani d . 1 C
H2 .2086 .9140 .3581 .022 Uiso calc R 1 H
C4 .09147(8) 1.0157(2) .8234(3) .0212(3) Uani d . 1 C
H4 .0796 1.1147 .9555 .025 Uiso calc R 1 H
C3 .15155(8) 1.0450(2) .6637(3) .0179(3) Uani d . 1 C
C6 .06434(8) .6964(2) .5997(4) .0212(3) Uani d . 1 C
H6 .0352 .5791 .5755 .025 Uiso calc R 1 H
C5 .04893(8) .8435(2) .7910(4) .0228(3) Uani d . 1 C
H5 .0085 .8263 .9021 .027 Uiso calc R 1 H

loop_
_atom_site_aniso_label
_atom_site_aniso_U_11
_atom_site_aniso_U_22
_atom_site_aniso_U_33
_atom_site_aniso_U_12
_atom_site_aniso_U_13
_atom_site_aniso_U_23
N1 .0227(6) .0186(5) .0201(7) .0011(4) -.0027(6) -.0046(5)
O1 .0355(6) .0247(5) .0358(8) -.0076(5) .0016(6) -.0127(6)
C1 .0193(6) .0176(6) .0161(7) .0022(5) -.0029(6) -.0043(5)
O2 .0285(6) .0316(6) .0293(8) -.0008(5) .0055(6) -.0130(5)
N2 .0227(6) .0200(5) .0230(7) -.0014(4) -.0005(5) -.0074(5)
C2 .0176(6) .0189(6) .0175(7) -.0001(5) -.0006(6) -.0029(5)
C4 .0210(6) .0232(7) .0195(8) .0036(5) -.0007(6) -.0052(6)
C3 .0180(6) .0190(6) .0167(8) .0025(5) -.0046(5) -.0027(5)
C6 .0200(6) .0216(7) .0220(8) -.0014(5) -.0013(6) -.0023(6)
C5 .0197(6) .0281(7) .0205(8) -.0006(5) .0027(6) -.0016(6)

loop_
_atom_type_symbol
_atom_type_description
_atom_type_scat_dispersion_real
_atom_type_scat_dispersion_imag
_atom_type_scat_source
C C .0033 .0016 'International Tables Vol C Tables 4.2.6.8 and 6.1.1.4'
H H .0000 .0000 'International Tables Vol C Tables 4.2.6.8 and 6.1.1.4'
N N .0061 .0033 'International Tables Vol C Tables 4.2.6.8 and 6.1.1.4'
O O .0106 .0060 'International Tables Vol C Tables 4.2.6.8 and 6.1.1.4'

loop_
_geom_angle_atom_site_label_1
_geom_angle_atom_site_label_2
_geom_angle_atom_site_label_3
_geom_angle
O2 N1 O1 122.99(14)
O2 N1 C1 119.05(12)
O1 N1 C1 117.96(13)
C6 C1 C2 124.09(13)
C6 C1 N1 118.26(12)
C2 C1 N1 117.64(13)
C3 N2 H2A 120.0
C3 N2 H2B 120.0
H2A N2 H2B 120.0
C1 C2 C3 118.16(14)
C1 C2 H2 120.9
C3 C2 H2 120.9
C5 C4 C3 120.76(14)
C5 C4 H4 119.6
C3 C4 H4 119.6
N2 C3 C2 119.98(14)
N2 C3 C4 120.99(14)
C2 C3 C4 118.98(13)
C1 C6 C5 116.77(13)
C1 C6 H6 121.6
C5 C6 H6 121.6
C6 C5 C4 121.24(14)
C6 C5 H5 119.4
C4 C5 H5 119.4

loop_
_geom_bond_atom_site_label_1
_geom_bond_atom_site_label_2
_geom_bond_distance
N1 O2 1.2253(19)
N1 O1 1.2328(16)
N1 C1 1.4665(19)
C1 C6 1.385(2)
C1 C2 1.3874(18)
N2 C3 1.3892(17)
N2 H2A .8800
N2 H2B .8800
C2 C3 1.398(2)
C2 H2 .9500
C4 C5 1.390(2)
C4 C3 1.400(2)
C4 H4 .9500
C6 C5 1.385(2)
C6 H6 .9500
C5 H5 .9500

loop_
_geom_torsion_atom_site_label_1
_geom_torsion_atom_site_label_2
_geom_torsion_atom_site_label_3
_geom_torsion_atom_site_label_4
_geom_torsion
O2 N1 C1 C6 -178.39(15)
O1 N1 C1 C6 1.9(2)
O2 N1 C1 C2 2.9(2)
O1 N1 C1 C2 -176.83(15)
C6 C1 C2 C3 .6(2)
N1 C1 C2 C3 179.18(14)
C1 C2 C3 N2 177.23(14)
C1 C2 C3 C4 -.2(2)
C5 C4 C3 N2 -177.33(15)
C5 C4 C3 C2 .1(2)
C2 C1 C6 C5 -.8(2)
N1 C1 C6 C5 -179.36(15)
C1 C6 C5 C4 .6(2)
C3 C4 C5 C6 -.3(3)

loop_
_cod_related_entry_id
_cod_related_entry_database
_cod_related_entry_code
1 ChemSpider 7145
